data_7128611
loop_
_publ_author_name
'van Wyk, Lisa M.'
'Loots, Leigh'
'Barbour, Leonard J.'

_publ_section_title
;
 Tuning extreme anisotropic thermal expansion in 1D coordination polymers
 through metal selection and solid solutions.
;
_journal_issue 62
_journal_name_full 'Chemical communications (Cambridge, England)'
_journal_page_first 7693
_journal_page_last 7696
_journal_paper_doi 10.1039/d1cc01717a
_journal_volume 57
_journal_year 2021
_chemical_formula_moiety 'C24 H16 Co0.08 N2 O4 Zn0.92'
_chemical_formula_sum 'C24 H16 Co0.08 N2 O4 Zn0.92'
_chemical_formula_weight 461.24
_chemical_name_common ZnCoCP_HTphase
_space_group_crystal_system monoclinic
_space_group_IT_number 14
_space_group_name_Hall '-P 2yn'
_space_group_name_H-M_alt 'P 1 21/n 1'
_atom_sites_solution_hydrogens geom
_atom_sites_solution_primary 'dual space'
_atom_sites_solution_secondary difmap
_audit_creation_method SHELXL-2018/3
_audit_update_record
;
2021-02-27 deposited with the CCDC.	2021-07-05 downloaded from the CCDC.
;
_cell_angle_alpha 90
_cell_angle_beta 99.260(8)
_cell_angle_gamma 90
_cell_formula_units_Z 4
_cell_length_a 7.716(2)
_cell_length_b 25.819(6)
_cell_length_c 17.144(4)
_cell_measurement_reflns_used 9903
_cell_measurement_temperature 270(2)
_cell_measurement_theta_max 24.85
_cell_measurement_theta_min 2.41
_cell_volume 3370.9(14)
_computing_cell_refinement 'SAINT V8.38A (Bruker, 2016)'
_computing_data_collection 'APEX3 (Bruker, 2017)'
_computing_data_reduction 'SAINT V8.38A (Bruker, 2016)'
_computing_molecular_graphics 'X-Seed (Barbour, 2001; Atwood & Barbour, 2003)'
_computing_structure_refinement 'SHELXL-2018/3 (Sheldrick, 2018)'
_computing_structure_solution 'SHELXT 2018/2 (Sheldrick, 2018)'
_diffrn_ambient_temperature 270(2)
_diffrn_detector_area_resol_mean 7.4074
_diffrn_measured_fraction_theta_full 0.999
_diffrn_measured_fraction_theta_max 0.999
_diffrn_measurement_device_type 'Bruker D8 VENTURE'
_diffrn_radiation_type MoK\a
_diffrn_radiation_wavelength 0.71073
_diffrn_reflns_av_R_equivalents 0.1076
_diffrn_reflns_av_unetI/netI 0.0432
_diffrn_reflns_Laue_measured_fraction_full 0.999
_diffrn_reflns_Laue_measured_fraction_max 0.999
_diffrn_reflns_limit_h_max 9
_diffrn_reflns_limit_h_min -9
_diffrn_reflns_limit_k_max 31
_diffrn_reflns_limit_k_min -31
_diffrn_reflns_limit_l_max 20
_diffrn_reflns_limit_l_min -20
_diffrn_reflns_number 69300
_diffrn_reflns_point_group_measured_fraction_full 0.999
_diffrn_reflns_point_group_measured_fraction_max 0.999
_diffrn_reflns_theta_full 25.242
_diffrn_reflns_theta_max 25.350
_diffrn_reflns_theta_min 1.439
_diffrn_source 'microfocus sealed tube'
_exptl_absorpt_coefficient_mu 0.732
_exptl_absorpt_correction_T_max 0.2602
_exptl_absorpt_correction_T_min 0.2021
_exptl_absorpt_correction_type multi-scan
_exptl_absorpt_process_details 'SADABS, 2014/5'
_exptl_crystal_colour Pink
_exptl_crystal_density_diffrn 0.909
_exptl_crystal_description Rod
_exptl_crystal_F_000 943
_exptl_crystal_recrystallization_method Solvothermal
_exptl_crystal_size_max 0.380
_exptl_crystal_size_mid 0.309
_exptl_crystal_size_min 0.112
_refine_diff_density_max 0.398
_refine_diff_density_min -0.511
_refine_diff_density_rms 0.101
_refine_ls_extinction_method none
_refine_ls_goodness_of_fit_ref 1.050
_refine_ls_hydrogen_treatment constr
_refine_ls_matrix_type full
_refine_ls_number_parameters 561
_refine_ls_number_reflns 6175
_refine_ls_number_restraints 1590
_refine_ls_restrained_S_all 0.948
_refine_ls_R_factor_all 0.0993
_refine_ls_R_factor_gt 0.0627
_refine_ls_shift/su_max 0.000
_refine_ls_shift/su_mean 0.000
_refine_ls_structure_factor_coef Fsqd
_refine_ls_weighting_details 'w=1/[\s^2^(Fo^2^)+(0.1501P)^2^+1.1118P] where P=(Fo^2^+2Fc^2^)/3'
_refine_ls_weighting_scheme calc
_refine_ls_wR_factor_gt 0.1936
_refine_ls_wR_factor_ref 0.2365
_reflns_Friedel_coverage 0.000
_reflns_number_gt 3931
_reflns_number_total 6175
_reflns_threshold_expression 'I > 2\s(I)'
_cod_data_source_file d1cc01717a3.cif
_cod_data_source_block ZnCoCP_HTphase
_cod_depositor_comments 'Adding full bibliography for 7128604--7128617.cif.'
_cod_original_cell_volume 3370.8(14)
_cod_original_sg_symbol_H-M 'P 21/n'
_cod_database_code 7128611
_shelx_shelxl_version_number 2018/3
_shelx_space_group_comment
;
The symmetry employed for this shelxl refinement is uniquely defined
by the following loop, which should always be used as a source of
symmetry information in preference to the above space-group names.
They are only intended as comments.
;
_shelx_estimated_absorpt_t_min 0.582
_shelx_estimated_absorpt_t_max 0.923

loop_
_space_group_symop_operation_xyz
'x, y, z'
'-x+1/2, y+1/2, -z+1/2'
'-x, -y, -z'
'x-1/2, -y-1/2, z-1/2'

loop_
_atom_site_label
_atom_site_type_symbol
_atom_site_fract_x
_atom_site_fract_y
_atom_site_fract_z
_atom_site_U_iso_or_equiv
_atom_site_adp_type
_atom_site_occupancy
_atom_site_site_symmetry_order
_atom_site_calc_flag
_atom_site_refinement_flags_posn
_atom_site_refinement_flags_adp
_atom_site_refinement_flags_occupancy
_atom_site_disorder_assembly
_atom_site_disorder_group
Zn1 Zn 0.2708(2) 0.88624(6) 0.05964(10) 0.0621(5) Uani 0.92 1 d . U P . .
Co1 Co 0.269(3) 0.8936(9) 0.0464(15) 0.051(3) Uani 0.08 1 d . U P . .
O1A O 0.514(3) 0.8699(12) 0.1005(12) 0.071(4) Uani 0.524(5) 1 d D U P A 1
O2A O 0.3581(15) 0.8559(4) 0.1897(7) 0.073(3) Uani 0.524(5) 1 d D U P A 1
O3A O 1.6899(17) 0.6894(5) 0.4819(10) 0.069(3) Uani 0.524(5) 1 d D U P A 1
O4A O 1.507(3) 0.6444(6) 0.5416(11) 0.056(3) Uani 0.524(5) 1 d D U P A 1
C1A C 0.5025(16) 0.8542(7) 0.1676(9) 0.065(3) Uani 0.524(5) 1 d D U P A 1
C2A C 0.6643(14) 0.8364(4) 0.2221(6) 0.066(3) Uani 0.524(5) 1 d D U P A 1
C3A C 0.8272(17) 0.8364(9) 0.2013(12) 0.061(4) Uani 0.524(5) 1 d D U P A 1
H3A H 0.841879 0.850698 0.153026 0.073 Uiso 0.524(5) 1 calc R U P A 1
C4A C 0.9710(19) 0.8158(7) 0.2493(9) 0.065(4) Uani 0.524(5) 1 d D U P A 1
H4A H 1.080475 0.817160 0.233279 0.078 Uiso 0.524(5) 1 calc R U P A 1
C5A C 0.9557(10) 0.7933(4) 0.3207(6) 0.068(2) Uani 0.524(5) 1 d D U P A 1
C6A C 0.7932(10) 0.7973(4) 0.3470(6) 0.079(3) Uani 0.524(5) 1 d D U P A 1
H6A H 0.780219 0.785515 0.396989 0.094 Uiso 0.524(5) 1 calc R U P A 1
C7A C 0.6520(10) 0.8190(4) 0.2975(6) 0.080(3) Uani 0.524(5) 1 d D U P A 1
H7A H 0.545059 0.821911 0.315526 0.096 Uiso 0.524(5) 1 calc R U P A 1
C8A C 1.1060(10) 0.7663(4) 0.3708(6) 0.069(2) Uani 0.524(5) 1 d D U P A 1
C9A C 1.2800(11) 0.7824(4) 0.3705(7) 0.086(3) Uani 0.524(5) 1 d D U P A 1
H9A H 1.301793 0.812705 0.344304 0.104 Uiso 0.524(5) 1 calc R U P A 1
C10A C 1.4194(10) 0.7534(4) 0.4090(6) 0.080(3) Uani 0.524(5) 1 d D U P A 1
H10A H 1.534303 0.762760 0.405566 0.096 Uiso 0.524(5) 1 calc R U P A 1
C11A C 1.3864(15) 0.7100(4) 0.4530(7) 0.063(3) Uani 0.524(5) 1 d D U P A 1
C12A C 1.2151(18) 0.6994(11) 0.4614(15) 0.063(4) Uani 0.524(5) 1 d D U P A 1
H12A H 1.192945 0.673827 0.496732 0.075 Uiso 0.524(5) 1 calc R U P A 1
C13A C 1.076(2) 0.7257(10) 0.4185(13) 0.063(4) Uani 0.524(5) 1 d D U P A 1
H13A H 0.961605 0.715837 0.421963 0.076 Uiso 0.524(5) 1 calc R U P A 1
C14A C 1.5378(18) 0.6791(5) 0.4925(9) 0.058(3) Uani 0.524(5) 1 d D U P A 1
N1A N 0.229(3) 0.9575(4) 0.1144(7) 0.070(2) Uani 0.654(16) 1 d D U P A 3
N2A N 0.292(2) 0.9406(4) -0.0311(7) 0.067(2) Uani 0.654(16) 1 d D U P A 3
C15A C 0.201(3) 0.9636(5) 0.1897(8) 0.090(3) Uani 0.654(16) 1 d D U P A 3
H15A H 0.207097 0.934749 0.222476 0.108 Uiso 0.654(16) 1 calc R U P A 3
C16A C 0.162(2) 1.0114(5) 0.2197(9) 0.101(3) Uani 0.654(16) 1 d D U P A 3
H16A H 0.142958 1.015181 0.271521 0.121 Uiso 0.654(16) 1 calc R U P A 3
C17A C 0.1548(18) 1.0534(5) 0.1683(9) 0.101(3) Uani 0.654(16) 1 d D U P A 3
H17A H 0.126167 1.085843 0.186196 0.122 Uiso 0.654(16) 1 calc R U P A 3
C18A C 0.1877(17) 1.0489(4) 0.0926(9) 0.085(3) Uani 0.654(16) 1 d D U P A 3
H18A H 0.186710 1.077597 0.059672 0.102 Uiso 0.654(16) 1 calc R U P A 3
C19A C 0.2231(19) 0.9991(4) 0.0671(7) 0.069(2) Uani 0.654(16) 1 d D U P A 3
C20A C 0.2584(15) 0.9898(4) -0.0137(7) 0.062(2) Uani 0.654(16) 1 d D U P A 3
C21A C 0.2631(15) 1.0287(4) -0.0707(8) 0.079(3) Uani 0.654(16) 1 d D U P A 3
H21A H 0.239568 1.062848 -0.058921 0.094 Uiso 0.654(16) 1 calc R U P A 3
C22A C 0.3016(17) 1.0165(5) -0.1424(8) 0.089(3) Uani 0.654(16) 1 d D U P A 3
H22A H 0.305585 1.042586 -0.179579 0.106 Uiso 0.654(16) 1 calc R U P A 3
C23A C 0.3354(17) 0.9654(5) -0.1617(7) 0.089(3) Uani 0.654(16) 1 d D U P A 3
H23A H 0.360519 0.956058 -0.211039 0.107 Uiso 0.654(16) 1 calc R U P A 3
C24A C 0.3288(19) 0.9292(5) -0.1011(7) 0.079(3) Uani 0.654(16) 1 d D U P A 3
H24A H 0.351773 0.894681 -0.111350 0.095 Uiso 0.654(16) 1 calc R U P A 3
O1B O 0.539(3) 0.8678(11) 0.0910(11) 0.052(3) Uani 0.476(5) 1 d D U P A 2
O2B O 0.3602(17) 0.8374(5) 0.1669(8) 0.074(3) Uani 0.476(5) 1 d D U P A 2
O3B O 1.6982(19) 0.6730(5) 0.4651(11) 0.063(3) Uani 0.476(5) 1 d D U P A 2
O4B O 1.521(3) 0.6324(6) 0.5324(12) 0.051(3) Uani 0.476(5) 1 d D U P A 2
C1B C 0.5106(18) 0.8440(8) 0.1507(9) 0.064(3) Uani 0.476(5) 1 d D U P A 2
C2B C 0.6648(16) 0.8169(5) 0.1994(7) 0.068(3) Uani 0.476(5) 1 d D U P A 2
C3B C 0.8335(19) 0.8275(11) 0.1900(14) 0.065(4) Uani 0.476(5) 1 d D U P A 2
H3B H 0.853510 0.851167 0.151508 0.078 Uiso 0.476(5) 1 calc R U P A 2
C4B C 0.975(2) 0.8042(8) 0.2358(11) 0.067(4) Uani 0.476(5) 1 d D U P A 2
H4B H 1.087914 0.813681 0.229808 0.081 Uiso 0.476(5) 1 calc R U P A 2
C5B C 0.9502(11) 0.7670(5) 0.2903(7) 0.070(3) Uani 0.476(5) 1 d D U P A 2
C6B C 0.7786(11) 0.7534(5) 0.2963(7) 0.083(3) Uani 0.476(5) 1 d D U P A 2
H6B H 0.758682 0.727900 0.332087 0.100 Uiso 0.476(5) 1 calc R U P A 2
C7B C 0.6348(12) 0.7772(5) 0.2496(7) 0.086(3) Uani 0.476(5) 1 d D U P A 2
H7B H 0.520958 0.766477 0.252326 0.103 Uiso 0.476(5) 1 calc R U P A 2
C8B C 1.1009(11) 0.7409(5) 0.3413(7) 0.065(2) Uani 0.476(5) 1 d D U P A 2
C9B C 1.2662(11) 0.7399(5) 0.3170(7) 0.081(3) Uani 0.476(5) 1 d D U P A 2
H9B H 1.280815 0.755926 0.269929 0.097 Uiso 0.476(5) 1 calc R U P A 2
C10B C 1.4074(11) 0.7155(4) 0.3620(6) 0.071(2) Uani 0.476(5) 1 d D U P A 2
H10B H 1.514489 0.714826 0.343649 0.085 Uiso 0.476(5) 1 calc R U P A 2
C11B C 1.3948(16) 0.6918(4) 0.4335(7) 0.058(3) Uani 0.476(5) 1 d D U P A 2
C12B C 1.229(2) 0.6912(11) 0.4549(17) 0.058(4) Uani 0.476(5) 1 d D U P A 2
H12B H 1.212092 0.673146 0.500006 0.070 Uiso 0.476(5) 1 calc R U P A 2
C13B C 1.088(2) 0.7164(11) 0.4113(15) 0.061(4) Uani 0.476(5) 1 d D U P A 2
H13B H 0.981377 0.716842 0.429833 0.073 Uiso 0.476(5) 1 calc R U P A 2
C14B C 1.5489(19) 0.6658(6) 0.4811(10) 0.056(3) Uani 0.476(5) 1 d D U P A 2
N1B N 0.228(6) 0.9616(8) 0.0948(13) 0.068(3) Uani 0.346(16) 1 d D U P A 4
N2B N 0.288(5) 0.9298(7) -0.0460(13) 0.066(3) Uani 0.346(16) 1 d D U P A 4
C15B C 0.191(5) 0.9738(9) 0.1668(14) 0.082(4) Uani 0.346(16) 1 d D U P A 4
H15B H 0.182057 0.947346 0.202697 0.098 Uiso 0.346(16) 1 calc R U P A 4
C16B C 0.167(4) 1.0250(9) 0.1894(15) 0.094(4) Uani 0.346(16) 1 d D U P A 4
H16B H 0.143860 1.034204 0.239202 0.113 Uiso 0.346(16) 1 calc R U P A 4
C17B C 0.181(4) 1.0609(8) 0.1296(16) 0.093(4) Uani 0.346(16) 1 d D U P A 4
H17B H 0.171067 1.095644 0.142802 0.112 Uiso 0.346(16) 1 calc R U P A 4
C18B C 0.207(3) 1.0509(7) 0.0530(15) 0.086(4) Uani 0.346(16) 1 d D U P A 4
H18B H 0.204979 1.076265 0.014407 0.103 Uiso 0.346(16) 1 calc R U P A 4
C19B C 0.236(4) 0.9984(7) 0.0398(13) 0.066(3) Uani 0.346(16) 1 d D U P A 4
C20B C 0.273(4) 0.9808(8) -0.0383(13) 0.070(3) Uani 0.346(16) 1 d D U P A 4
C21B C 0.293(4) 1.0162(8) -0.0993(14) 0.081(4) Uani 0.346(16) 1 d D U P A 4
H21B H 0.281504 1.051671 -0.092290 0.097 Uiso 0.346(16) 1 calc R U P A 4
C22B C 0.327(3) 0.9967(10) -0.1676(14) 0.089(4) Uani 0.346(16) 1 d D U P A 4
H22B H 0.338972 1.019029 -0.208991 0.107 Uiso 0.346(16) 1 calc R U P A 4
C23B C 0.347(4) 0.9438(9) -0.1776(13) 0.092(4) Uani 0.346(16) 1 d D U P A 4
H23B H 0.378131 0.930223 -0.223576 0.110 Uiso 0.346(16) 1 calc R U P A 4
C24B C 0.316(4) 0.9119(9) -0.1149(13) 0.081(4) Uani 0.346(16) 1 d D U P A 4
H24B H 0.315829 0.876179 -0.122314 0.097 Uiso 0.346(16) 1 calc R U P A 4

loop_
_atom_site_aniso_label
_atom_site_aniso_U_11
_atom_site_aniso_U_22
_atom_site_aniso_U_33
_atom_site_aniso_U_23
_atom_site_aniso_U_13
_atom_site_aniso_U_12
Zn1 0.0307(5) 0.0659(8) 0.0866(9) 0.0095(5) -0.0006(5) 0.0020(4)
Co1 0.026(5) 0.049(4) 0.074(3) -0.005(3) -0.003(3) -0.001(3)
O1A 0.042(7) 0.082(6) 0.089(6) 0.015(6) 0.008(4) 0.010(5)
O2A 0.031(3) 0.096(7) 0.091(7) 0.018(5) 0.009(4) 0.011(4)
O3A 0.032(3) 0.075(8) 0.100(7) 0.013(6) 0.010(4) 0.013(4)
O4A 0.044(5) 0.050(7) 0.072(5) 0.000(5) 0.004(4) 0.017(5)
C1A 0.031(4) 0.075(6) 0.087(6) 0.020(5) 0.004(4) 0.003(4)
C2A 0.031(3) 0.079(6) 0.088(5) 0.022(5) 0.013(4) 0.011(4)
C3A 0.034(4) 0.067(7) 0.081(6) 0.014(6) 0.009(4) 0.001(4)
C4A 0.031(4) 0.083(8) 0.084(6) 0.016(6) 0.017(4) 0.007(4)
C5A 0.030(3) 0.087(6) 0.087(5) 0.026(4) 0.011(3) 0.007(4)
C6A 0.034(4) 0.113(6) 0.092(5) 0.044(5) 0.017(4) 0.014(4)
C7A 0.032(4) 0.104(6) 0.107(5) 0.043(5) 0.020(4) 0.017(4)
C8A 0.027(3) 0.092(6) 0.088(6) 0.023(4) 0.012(4) 0.011(4)
C9A 0.036(4) 0.112(6) 0.111(6) 0.047(5) 0.010(4) 0.000(4)
C10A 0.028(4) 0.103(6) 0.108(6) 0.042(5) 0.011(4) 0.006(4)
C11A 0.033(4) 0.070(6) 0.086(6) 0.017(5) 0.009(4) 0.013(4)
C12A 0.036(4) 0.073(9) 0.081(6) 0.014(6) 0.018(4) 0.006(4)
C13A 0.031(5) 0.082(8) 0.078(6) 0.014(6) 0.012(4) 0.003(4)
C14A 0.036(4) 0.062(7) 0.075(5) 0.003(5) 0.009(4) 0.014(4)
N1A 0.037(4) 0.077(4) 0.092(6) -0.004(4) -0.001(6) 0.000(4)
N2A 0.037(4) 0.069(5) 0.090(5) -0.003(4) -0.006(4) 0.000(4)
C15A 0.074(6) 0.097(6) 0.097(6) -0.005(5) 0.008(6) 0.008(5)
C16A 0.088(6) 0.108(7) 0.107(7) -0.009(5) 0.013(6) 0.014(6)
C17A 0.096(6) 0.094(6) 0.111(8) -0.016(6) 0.010(6) 0.012(6)
C18A 0.075(5) 0.075(4) 0.100(7) -0.006(5) -0.005(6) 0.009(4)
C19A 0.032(4) 0.073(4) 0.096(6) -0.006(4) -0.009(5) -0.002(3)
C20A 0.022(3) 0.064(4) 0.094(6) 0.006(4) -0.007(4) 0.000(3)
C21A 0.051(5) 0.075(5) 0.107(6) 0.013(4) 0.004(4) -0.001(4)
C22A 0.072(5) 0.089(6) 0.104(7) 0.016(6) 0.010(6) -0.006(5)
C23A 0.074(5) 0.088(7) 0.103(6) 0.008(5) 0.008(4) -0.002(6)
C24A 0.058(5) 0.073(5) 0.101(5) -0.003(4) 0.000(4) -0.004(5)
O1B 0.022(4) 0.064(5) 0.070(5) 0.008(4) 0.008(3) 0.007(4)
O2B 0.032(3) 0.104(8) 0.086(7) 0.015(5) 0.010(4) 0.013(5)
O3B 0.032(3) 0.054(6) 0.104(8) 0.011(5) 0.012(4) 0.009(4)
O4B 0.037(4) 0.044(6) 0.073(5) -0.007(5) 0.013(3) 0.015(5)
C1B 0.032(4) 0.085(7) 0.078(6) 0.015(5) 0.012(4) 0.012(4)
C2B 0.036(4) 0.087(7) 0.084(6) 0.027(5) 0.013(4) 0.013(5)
C3B 0.034(4) 0.084(9) 0.081(7) 0.023(7) 0.018(4) 0.010(5)
C4B 0.031(5) 0.087(8) 0.087(7) 0.021(6) 0.019(4) 0.011(5)
C5B 0.032(4) 0.087(6) 0.094(6) 0.025(5) 0.017(4) 0.009(4)
C6B 0.033(4) 0.110(6) 0.106(6) 0.053(5) 0.011(4) 0.005(4)
C7B 0.034(4) 0.114(7) 0.111(7) 0.046(5) 0.016(4) 0.007(4)
C8B 0.026(3) 0.083(6) 0.086(5) 0.020(4) 0.013(4) 0.006(4)
C9B 0.033(4) 0.119(7) 0.094(6) 0.039(5) 0.018(4) 0.011(4)
C10B 0.032(4) 0.093(6) 0.089(6) 0.025(5) 0.015(4) 0.011(4)
C11B 0.034(4) 0.060(6) 0.081(5) 0.009(5) 0.008(4) 0.008(4)
C12B 0.037(5) 0.056(7) 0.083(7) 0.014(6) 0.015(4) 0.008(4)
C13B 0.030(5) 0.073(8) 0.083(6) 0.015(6) 0.018(4) 0.007(5)
C14B 0.033(4) 0.053(6) 0.080(6) 0.000(5) 0.001(4) 0.009(4)
N1B 0.032(6) 0.074(6) 0.090(7) 0.005(5) -0.011(7) -0.001(6)
N2B 0.032(6) 0.067(6) 0.094(7) 0.000(6) -0.002(6) -0.010(6)
C15B 0.060(7) 0.083(7) 0.098(8) 0.006(6) -0.002(8) 0.009(7)
C16B 0.086(7) 0.086(7) 0.106(9) -0.003(7) 0.003(8) 0.015(7)
C17B 0.083(8) 0.080(7) 0.111(9) -0.003(7) 0.000(9) 0.013(7)
C18B 0.061(8) 0.073(6) 0.116(9) -0.009(7) -0.010(9) 0.005(6)
C19B 0.032(6) 0.065(5) 0.095(7) 0.003(6) -0.010(7) 0.005(5)
C20B 0.038(6) 0.071(6) 0.096(7) 0.006(5) -0.007(6) -0.003(6)
C21B 0.058(7) 0.077(7) 0.103(8) 0.011(6) 0.003(7) -0.008(6)
C22B 0.076(8) 0.084(9) 0.106(8) 0.011(8) 0.012(7) -0.009(8)
C23B 0.082(8) 0.089(9) 0.104(8) 0.007(7) 0.012(7) -0.001(9)
C24B 0.058(7) 0.082(8) 0.099(7) -0.003(6) 0.004(7) -0.007(8)

loop_
_atom_type_symbol
_atom_type_description
_atom_type_scat_dispersion_real
_atom_type_scat_dispersion_imag
_atom_type_scat_source
C C 0.0033 0.0016 'International Tables Vol C Tables 4.2.6.8 and 6.1.1.4'
H H 0.0000 0.0000 'International Tables Vol C Tables 4.2.6.8 and 6.1.1.4'
N N 0.0061 0.0033 'International Tables Vol C Tables 4.2.6.8 and 6.1.1.4'
O O 0.0106 0.0060 'International Tables Vol C Tables 4.2.6.8 and 6.1.1.4'
Co Co 0.3494 0.9721 'International Tables Vol C Tables 4.2.6.8 and 6.1.1.4'
Zn Zn 0.2839 1.4301 'International Tables Vol C Tables 4.2.6.8 and 6.1.1.4'

loop_
_geom_angle_atom_site_label_1
_geom_angle_atom_site_label_2
_geom_angle_atom_site_label_3
_geom_angle
_geom_angle_site_symmetry_1
_geom_angle_site_symmetry_3
_geom_angle_publ_flag
O1A Zn1 O4B 152.3(10) . 4_475 ?
O4B Zn1 O1B 152.7(9) 4_475 . ?
N1A Zn1 N2A 77.6(4) . . ?
N1B Zn1 N2B 77.8(7) . . ?
O1A Zn1 O4A 143.7(10) . 4_475 ?
O1A Zn1 O3B 103.2(11) . 4_475 ?
O4A Zn1 O3B 61.6(6) 4_475 4_475 ?
O4B Zn1 O2B 102.5(7) 4_475 . ?
O1B Zn1 O2B 60.3(4) . . ?
O3B Zn1 O2B 102.6(5) 4_475 . ?
O1A Zn1 O2A 58.2(4) . . ?
O4A Zn1 O2A 97.6(6) 4_475 . ?
O1A Zn1 O3A 100.0(11) . 4_475 ?
O4A Zn1 O3A 57.7(4) 4_475 4_475 ?
O2A Zn1 O3A 105.3(4) . 4_475 ?
N2B Co1 N1B 87.2(12) . . ?
N2A Co1 O4B 109.8(14) . 4_475 ?
N2B Co1 O4B 105.6(17) . 4_475 ?
N1B Co1 O4B 97.7(18) . 4_475 ?
N2A Co1 N1A 85.5(10) . . ?
O4B Co1 O1B 140.4(14) 4_475 . ?
O1A Co1 O3B 99.6(14) . 4_475 ?
O1A Co1 O4A 130.1(14) . 4_475 ?
O1A Co1 C14B 122.9(15) . 4_475 ?
O4A Co1 C14B 31.1(8) 4_475 4_475 ?
O4B Co1 O2B 92.3(11) 4_475 . ?
O1B Co1 O2B 54.5(6) . . ?
O3B Co1 O2B 94.3(9) 4_475 . ?
C14B Co1 O2B 95.5(9) 4_475 . ?
O1A Co1 O2A 52.1(7) . . ?
O4A Co1 O2A 88.3(10) 4_475 . ?
C1A O1A Zn1 101.4(11) . . ?
C1A O1A Co1 108.6(13) . . ?
C1A O2A Zn1 81.8(7) . . ?
C1A O2A Co1 80.8(9) . . ?
C14A O3A Zn1 84.9(8) . 4_776 ?
C14A O4A Zn1 94.7(10) . 4_776 ?
C14A O4A Co1 94.1(12) . 4_776 ?
O2A C1A O1A 118.4(12) . . ?
O2A C1A C2A 121.3(10) . . ?
O1A C1A C2A 120.1(12) . . ?
C3A C2A C7A 116.7(9) . . ?
C3A C2A C1A 123.1(10) . . ?
C7A C2A C1A 120.2(9) . . ?
C2A C3A C4A 122.2(12) . . ?
C2A C3A H3A 118.9 . . ?
C4A C3A H3A 118.9 . . ?
C5A C4A C3A 121.2(12) . . ?
C5A C4A H4A 119.4 . . ?
C3A C4A H4A 119.4 . . ?
C4A C5A C6A 117.6(9) . . ?
C4A C5A C8A 122.5(9) . . ?
C6A C5A C8A 119.9(8) . . ?
C7A C6A C5A 119.2(8) . . ?
C7A C6A H6A 120.4 . . ?
C5A C6A H6A 120.4 . . ?
C2A C7A C6A 122.5(8) . . ?
C2A C7A H7A 118.8 . . ?
C6A C7A H7A 118.8 . . ?
C13A C8A C9A 118.8(9) . . ?
C13A C8A C5A 120.6(9) . . ?
C9A C8A C5A 120.7(8) . . ?
C10A C9A C8A 120.3(8) . . ?
C10A C9A H9A 119.9 . . ?
C8A C9A H9A 119.9 . . ?
C9A C10A C11A 119.7(8) . . ?
C9A C10A H10A 120.1 . . ?
C11A C10A H10A 120.1 . . ?
C12A C11A C10A 118.5(9) . . ?
C12A C11A C14A 122.8(10) . . ?
C10A C11A C14A 118.6(9) . . ?
C13A C12A C11A 121.6(12) . . ?
C13A C12A H12A 119.2 . . ?
C11A C12A H12A 119.2 . . ?
C8A C13A C12A 120.2(12) . . ?
C8A C13A H13A 119.9 . . ?
C12A C13A H13A 119.9 . . ?
O3A C14A O4A 121.7(12) . . ?
O3A C14A C11A 120.6(10) . . ?
O4A C14A C11A 117.6(11) . . ?
O3A C14A Zn1 66.6(7) . 4_776 ?
O4A C14A Zn1 55.9(9) . 4_776 ?
C11A C14A Zn1 171.6(9) . 4_776 ?
C19A N1A C15A 119.3(8) . . ?
C19A N1A Co1 106.9(9) . . ?
C15A N1A Co1 133.8(10) . . ?
C19A N1A Zn1 114.9(6) . . ?
C15A N1A Zn1 125.8(8) . . ?
C24A N2A C20A 119.9(9) . . ?
C24A N2A Co1 125.1(11) . . ?
C20A N2A Co1 114.9(11) . . ?
C24A N2A Zn1 125.1(7) . . ?
C20A N2A Zn1 114.9(7) . . ?
N1A C15A C16A 122.3(11) . . ?
N1A C15A H15A 118.8 . . ?
C16A C15A H15A 118.8 . . ?
C15A C16A C17A 116.6(11) . . ?
C15A C16A H16A 121.7 . . ?
C17A C16A H16A 121.7 . . ?
C18A C17A C16A 122.6(10) . . ?
C18A C17A H17A 118.7 . . ?
C16A C17A H17A 118.7 . . ?
C17A C18A C19A 116.7(10) . . ?
C17A C18A H18A 121.6 . . ?
C19A C18A H18A 121.6 . . ?
N1A C19A C18A 122.4(9) . . ?
N1A C19A C20A 116.5(7) . . ?
C18A C19A C20A 121.1(9) . . ?
N2A C20A C21A 119.5(9) . . ?
N2A C20A C19A 115.8(7) . . ?
C21A C20A C19A 124.6(9) . . ?
C22A C21A C20A 120.3(10) . . ?
C22A C21A H21A 119.9 . . ?
C20A C21A H21A 119.9 . . ?
C21A C22A C23A 120.8(9) . . ?
C21A C22A H22A 119.6 . . ?
C23A C22A H22A 119.6 . . ?
C22A C23A C24A 115.1(10) . . ?
C22A C23A H23A 122.4 . . ?
C24A C23A H23A 122.4 . . ?
N2A C24A C23A 124.4(10) . . ?
N2A C24A H24A 117.8 . . ?
C23A C24A H24A 117.8 . . ?
C1B O1B Zn1 91.5(10) . . ?
C1B O1B Co1 98.9(12) . . ?
C1B O2B Zn1 85.1(8) . . ?
C1B O2B Co1 83.4(10) . . ?
O1B C1B O2B 122.9(12) . . ?
O1B C1B C2B 117.2(12) . . ?
O2B C1B C2B 119.5(12) . . ?
C3B C2B C7B 118.7(10) . . ?
C3B C2B C1B 121.6(10) . . ?
C7B C2B C1B 119.4(10) . . ?
C2B C3B C4B 121.8(13) . . ?
C2B C3B H3B 119.1 . . ?
C4B C3B H3B 119.1 . . ?
C5B C4B C3B 120.9(13) . . ?
C5B C4B H4B 119.6 . . ?
C3B C4B H4B 119.6 . . ?
C4B C5B C6B 117.5(10) . . ?
C4B C5B C8B 122.2(10) . . ?
C6B C5B C8B 120.2(8) . . ?
C5B C6B C7B 121.6(9) . . ?
C5B C6B H6B 119.2 . . ?
C7B C6B H6B 119.2 . . ?
C2B C7B C6B 119.0(9) . . ?
C2B C7B H7B 120.5 . . ?
C6B C7B H7B 120.5 . . ?
C13B C8B C9B 116.5(9) . . ?
C13B C8B C5B 124.0(9) . . ?
C9B C8B C5B 119.5(8) . . ?
C10B C9B C8B 121.0(9) . . ?
C10B C9B H9B 119.5 . . ?
C8B C9B H9B 119.5 . . ?
C9B C10B C11B 122.2(9) . . ?
C9B C10B H10B 118.9 . . ?
C11B C10B H10B 118.9 . . ?
C12B C11B C10B 116.0(10) . . ?
C12B C11B C14B 122.7(11) . . ?
C10B C11B C14B 121.2(10) . . ?
C13B C12B C11B 122.1(13) . . ?
C13B C12B H12B 119.0 . . ?
C11B C12B H12B 119.0 . . ?
C8B C13B C12B 122.0(13) . . ?
C8B C13B H13B 119.0 . . ?
C12B C13B H13B 119.0 . . ?
O3B C14B O4B 121.2(13) . . ?
O3B C14B C11B 120.0(12) . . ?
O4B C14B C11B 118.4(12) . . ?
C19B N1B C15B 121.0(16) . . ?
C19B N1B Co1 107.7(14) . . ?
C15B N1B Co1 131.3(15) . . ?
C19B N1B Zn1 115.5(12) . . ?
C15B N1B Zn1 123.5(13) . . ?
C24B N2B C20B 117.8(15) . . ?
C24B N2B Co1 129.1(15) . . ?
C20B N2B Co1 113.1(14) . . ?
C24B N2B Zn1 127.6(13) . . ?
C20B N2B Zn1 114.6(11) . . ?
N1B C15B C16B 122.2(17) . . ?
N1B C15B H15B 118.9 . . ?
C16B C15B H15B 118.9 . . ?
C15B C16B C17B 113.2(17) . . ?
C15B C16B H16B 123.4 . . ?
C17B C16B H16B 123.4 . . ?
C18B C17B C16B 127.6(17) . . ?
C18B C17B H17B 116.2 . . ?
C16B C17B H17B 116.2 . . ?
C17B C18B C19B 112.8(17) . . ?
C17B C18B H18B 123.6 . . ?
C19B C18B H18B 123.6 . . ?
N1B C19B C18B 123.0(16) . . ?
N1B C19B C20B 116.9(13) . . ?
C18B C19B C20B 120.1(15) . . ?
N2B C20B C21B 123.1(15) . . ?
N2B C20B C19B 115.1(13) . . ?
C21B C20B C19B 121.9(15) . . ?
C22B C21B C20B 117.6(17) . . ?
C22B C21B H21B 121.2 . . ?
C20B C21B H21B 121.2 . . ?
C21B C22B C23B 121.2(17) . . ?
C21B C22B H22B 119.4 . . ?
C23B C22B H22B 119.4 . . ?
C22B C23B C24B 116.7(17) . . ?
C22B C23B H23B 121.7 . . ?
C24B C23B H23B 121.7 . . ?
N2B C24B C23B 123.4(17) . . ?
N2B C24B H24B 118.3 . . ?
C23B C24B H24B 118.3 . . ?

loop_
_geom_bond_atom_site_label_1
_geom_bond_atom_site_label_2
_geom_bond_distance
_geom_bond_site_symmetry_2
_geom_bond_publ_flag
Zn1 O1A 1.94(2) . ?
Zn1 O4B 1.97(2) 4_475 ?
Zn1 N1B 2.08(2) . ?
Zn1 O1B 2.107(19) . ?
Zn1 N1A 2.114(11) . ?
Zn1 N2A 2.123(11) . ?
Zn1 N2B 2.15(2) . ?
Zn1 O4A 2.157(19) 4_475 ?
Zn1 O3B 2.234(17) 4_475 ?
Zn1 O2B 2.246(15) . ?
Zn1 O2A 2.357(13) . ?
Zn1 O3A 2.391(15) 4_475 ?
Co1 N2A 1.83(3) . ?
Co1 N2B 1.86(3) . ?
Co1 N1B 1.99(3) . ?
Co1 O4B 2.00(3) 4_475 ?
Co1 O1A 2.06(3) . ?
Co1 N1A 2.07(3) . ?
Co1 O1B 2.20(3) . ?
Co1 O3B 2.23(3) 4_475 ?
Co1 O4A 2.23(3) 4_475 ?
Co1 C14B 2.43(3) 4_475 ?
Co1 O2B 2.53(3) . ?
Co1 O2A 2.63(3) . ?
O1A C1A 1.236(12) . ?
O2A C1A 1.234(11) . ?
O3A C14A 1.245(10) . ?
O4A C14A 1.278(11) . ?
C1A C2A 1.505(11) . ?
C2A C3A 1.361(12) . ?
C2A C7A 1.385(11) . ?
C3A C4A 1.378(11) . ?
C3A H3A 0.9300 . ?
C4A C5A 1.377(12) . ?
C4A H4A 0.9300 . ?
C5A C6A 1.403(10) . ?
C5A C8A 1.500(10) . ?
C6A C7A 1.386(11) . ?
C6A H6A 0.9300 . ?
C7A H7A 0.9300 . ?
C8A C13A 1.372(13) . ?
C8A C9A 1.407(11) . ?
C9A C10A 1.388(11) . ?
C9A H9A 0.9300 . ?
C10A C11A 1.396(11) . ?
C10A H10A 0.9300 . ?
C11A C12A 1.380(12) . ?
C11A C14A 1.485(11) . ?
C12A C13A 1.377(11) . ?
C12A H12A 0.9300 . ?
C13A H13A 0.9300 . ?
N1A C19A 1.342(10) . ?
N1A C15A 1.352(11) . ?
N2A C24A 1.308(10) . ?
N2A C20A 1.341(10) . ?
C15A C16A 1.386(11) . ?
C15A H15A 0.9300 . ?
C16A C17A 1.394(15) . ?
C16A H16A 0.9300 . ?
C17A C18A 1.366(15) . ?
C17A H17A 0.9300 . ?
C18A C19A 1.401(11) . ?
C18A H18A 0.9300 . ?
C19A C20A 1.473(11) . ?
C20A C21A 1.405(10) . ?
C21A C22A 1.347(14) . ?
C21A H21A 0.9300 . ?
C22A C23A 1.395(13) . ?
C22A H22A 0.9300 . ?
C23A C24A 1.407(12) . ?
C23A H23A 0.9300 . ?
C24A H24A 0.9300 . ?
O1B C1B 1.243(12) . ?
O2B C1B 1.248(11) . ?
O3B C14B 1.240(11) . ?
O4B C14B 1.275(11) . ?
C1B C2B 1.510(11) . ?
C2B C3B 1.364(12) . ?
C2B C7B 1.381(12) . ?
C3B C4B 1.375(12) . ?
C3B H3B 0.9300 . ?
C4B C5B 1.374(13) . ?
C4B H4B 0.9300 . ?
C5B C6B 1.389(11) . ?
C5B C8B 1.498(11) . ?
C6B C7B 1.402(12) . ?
C6B H6B 0.9300 . ?
C7B H7B 0.9300 . ?
C8B C13B 1.373(14) . ?
C8B C9B 1.404(11) . ?
C9B C10B 1.382(12) . ?
C9B H9B 0.9300 . ?
C10B C11B 1.388(12) . ?
C10B H10B 0.9300 . ?
C11B C12B 1.386(13) . ?
C11B C14B 1.489(11) . ?
C12B C13B 1.378(12) . ?
C12B H12B 0.9300 . ?
C13B H13B 0.9300 . ?
N1B C19B 1.346(15) . ?
N1B C15B 1.349(16) . ?
N2B C24B 1.320(15) . ?
N2B C20B 1.329(15) . ?
C15B C16B 1.398(16) . ?
C15B H15B 0.9300 . ?
C16B C17B 1.40(2) . ?
C16B H16B 0.9300 . ?
C17B C18B 1.39(2) . ?
C17B H17B 0.9300 . ?
C18B C19B 1.398(15) . ?
C18B H18B 0.9300 . ?
C19B C20B 1.485(16) . ?
C20B C21B 1.415(16) . ?
C21B C22B 1.34(2) . ?
C21B H21B 0.9300 . ?
C22B C23B 1.386(19) . ?
C22B H22B 0.9300 . ?
C23B C24B 1.406(16) . ?
C23B H23B 0.9300 . ?
C24B H24B 0.9300 . ?

loop_
_geom_torsion_atom_site_label_1
_geom_torsion_atom_site_label_2
_geom_torsion_atom_site_label_3
_geom_torsion_atom_site_label_4
_geom_torsion
_geom_torsion_site_symmetry_1
_geom_torsion_site_symmetry_2
_geom_torsion_site_symmetry_3
_geom_torsion_site_symmetry_4
_geom_torsion_publ_flag
Zn1 O2A C1A O1A 3(2) . . . . ?
Co1 O2A C1A O1A 1(2) . . . . ?
Zn1 O2A C1A C2A 179.6(15) . . . . ?
Co1 O2A C1A C2A 177.2(16) . . . . ?
Zn1 O1A C1A O2A -4(3) . . . . ?
Co1 O1A C1A O2A -1(3) . . . . ?
Zn1 O1A C1A C2A 179.6(13) . . . . ?
Co1 O1A C1A C2A -177.5(15) . . . . ?
O2A C1A C2A C3A -176.7(17) . . . . ?
O1A C1A C2A C3A 0(3) . . . . ?
O2A C1A C2A C7A 3(2) . . . . ?
O1A C1A C2A C7A 180(2) . . . . ?
C7A C2A C3A C4A 6(3) . . . . ?
C1A C2A C3A C4A -174.3(16) . . . . ?
C2A C3A C4A C5A 1(3) . . . . ?
C3A C4A C5A C6A -7(2) . . . . ?
C3A C4A C5A C8A 174.2(15) . . . . ?
C4A C5A C6A C7A 6(2) . . . . ?
C8A C5A C6A C7A -175.3(11) . . . . ?
C3A C2A C7A C6A -7(2) . . . . ?
C1A C2A C7A C6A 173.3(12) . . . . ?
C5A C6A C7A C2A 0.9(19) . . . . ?
C4A C5A C8A C13A -150(2) . . . . ?
C6A C5A C8A C13A 32(2) . . . . ?
C4A C5A C8A C9A 31(2) . . . . ?
C6A C5A C8A C9A -147.5(12) . . . . ?
C13A C8A C9A C10A 9(2) . . . . ?
C5A C8A C9A C10A -171.8(11) . . . . ?
C8A C9A C10A C11A -4.6(19) . . . . ?
C9A C10A C11A C12A -4(2) . . . . ?
C9A C10A C11A C14A 179.0(12) . . . . ?
C10A C11A C12A C13A 9(3) . . . . ?
C14A C11A C12A C13A -174(2) . . . . ?
C9A C8A C13A C12A -4(3) . . . . ?
C5A C8A C13A C12A 176.7(19) . . . . ?
C11A C12A C13A C8A -5(4) . . . . ?
Zn1 O3A C14A O4A 9.9(14) 4_776 . . . ?
Zn1 O3A C14A C11A -175.1(13) 4_776 . . . ?
Zn1 O4A C14A O3A -11.0(16) 4_776 . . . ?
Co1 O4A C14A O3A -18.4(17) 4_776 . . . ?
Zn1 O4A C14A C11A 173.9(11) 4_776 . . . ?
Co1 O4A C14A C11A 166.5(13) 4_776 . . . ?
Co1 O4A C14A Zn1 -7.4(6) 4_776 . . 4_776 ?
C12A C11A C14A O3A 178(2) . . . . ?
C10A C11A C14A O3A -5.2(19) . . . . ?
C12A C11A C14A O4A -6(3) . . . . ?
C10A C11A C14A O4A 170.0(14) . . . . ?
N1A Co1 N2A C24A 178.1(15) . . . . ?
N1A Co1 N2A C20A -6.0(16) . . . . ?
N1A Co1 N2A Zn1 88(42) . . . . ?
C19A N1A C15A C16A 1(3) . . . . ?
Co1 N1A C15A C16A -174.6(19) . . . . ?
Zn1 N1A C15A C16A -175.7(15) . . . . ?
N1A C15A C16A C17A 0(2) . . . . ?
C15A C16A C17A C18A -2(2) . . . . ?
C16A C17A C18A C19A 2.6(19) . . . . ?
C15A N1A C19A C18A -1(2) . . . . ?
Co1 N1A C19A C18A 176.4(14) . . . . ?
Zn1 N1A C19A C18A 176.8(12) . . . . ?
C15A N1A C19A C20A 178.8(15) . . . . ?
Co1 N1A C19A C20A -4.3(18) . . . . ?
Zn1 N1A C19A C20A -3.9(18) . . . . ?
C17A C18A C19A N1A -1(2) . . . . ?
C17A C18A C19A C20A 179.3(12) . . . . ?
C24A N2A C20A C21A -0.4(19) . . . . ?
Co1 N2A C20A C21A -176.5(13) . . . . ?
Zn1 N2A C20A C21A -177.8(9) . . . . ?
C24A N2A C20A C19A -178.6(13) . . . . ?
Co1 N2A C20A C19A 5.2(18) . . . . ?
Zn1 N2A C20A C19A 3.9(16) . . . . ?
N1A C19A C20A N2A 0.0(18) . . . . ?
C18A C19A C20A N2A 179.3(13) . . . . ?
N1A C19A C20A C21A -178.2(13) . . . . ?
C18A C19A C20A C21A 1.1(18) . . . . ?
N2A C20A C21A C22A 0.0(16) . . . . ?
C19A C20A C21A C22A 178.1(12) . . . . ?
C20A C21A C22A C23A 0.7(17) . . . . ?
C21A C22A C23A C24A -1.0(17) . . . . ?
C20A N2A C24A C23A 0(2) . . . . ?
Co1 N2A C24A C23A 175.8(16) . . . . ?
Zn1 N2A C24A C23A 177.2(12) . . . . ?
C22A C23A C24A N2A 0.6(19) . . . . ?
Zn1 O1B C1B O2B 4(2) . . . . ?
Co1 O1B C1B O2B 5(3) . . . . ?
Zn1 O1B C1B C2B 176.4(15) . . . . ?
Co1 O1B C1B C2B 177.5(16) . . . . ?
Zn1 O2B C1B O1B -4(2) . . . . ?
Co1 O2B C1B O1B -4(2) . . . . ?
Zn1 O2B C1B C2B -176.0(16) . . . . ?
Co1 O2B C1B C2B -176.7(17) . . . . ?
O1B C1B C2B C3B 15(3) . . . . ?
O2B C1B C2B C3B -172(2) . . . . ?
O1B C1B C2B C7B -159(2) . . . . ?
O2B C1B C2B C7B 14(2) . . . . ?
C7B C2B C3B C4B -8(3) . . . . ?
C1B C2B C3B C4B 178.0(19) . . . . ?
C2B C3B C4B C5B 4(3) . . . . ?
C3B C4B C5B C6B 1(3) . . . . ?
C3B C4B C5B C8B -179.8(18) . . . . ?
C4B C5B C6B C7B -1(2) . . . . ?
C8B C5B C6B C7B 179.7(13) . . . . ?
C3B C2B C7B C6B 8(2) . . . . ?
C1B C2B C7B C6B -178.1(14) . . . . ?
C5B C6B C7B C2B -3(2) . . . . ?
C4B C5B C8B C13B 159(2) . . . . ?
C6B C5B C8B C13B -22(3) . . . . ?
C4B C5B C8B C9B -22(2) . . . . ?
C6B C5B C8B C9B 156.8(13) . . . . ?
C13B C8B C9B C10B 0(2) . . . . ?
C5B C8B C9B C10B -178.9(12) . . . . ?
C8B C9B C10B C11B -1(2) . . . . ?
C9B C10B C11B C12B 4(2) . . . . ?
C9B C10B C11B C14B -179.8(13) . . . . ?
C10B C11B C12B C13B -6(3) . . . . ?
C14B C11B C12B C13B 178(2) . . . . ?
C9B C8B C13B C12B -1(3) . . . . ?
C5B C8B C13B C12B 177(2) . . . . ?
C11B C12B C13B C8B 4(4) . . . . ?
Co1 O3B C14B O4B 5.1(16) 4_776 . . . ?
Zn1 O3B C14B O4B -2.5(15) 4_776 . . . ?
Co1 O3B C14B C11B -167.5(15) 4_776 . . . ?
Zn1 O3B C14B C11B -175.1(14) 4_776 . . . ?
Co1 O3B C14B Zn1 7.6(6) 4_776 . . 4_776 ?
Zn1 O4B C14B O3B 2.8(17) 4_776 . . . ?
Co1 O4B C14B O3B -5.6(18) 4_776 . . . ?
Zn1 O4B C14B C11B 175.5(12) 4_776 . . . ?
Co1 O4B C14B C11B 167.1(14) 4_776 . . . ?
Co1 O4B C14B Zn1 -8.4(7) 4_776 . . 4_776 ?
C12B C11B C14B O3B -171(2) . . . . ?
C10B C11B C14B O3B 13(2) . . . . ?
C12B C11B C14B O4B 16(3) . . . . ?
C10B C11B C14B O4B -159.5(15) . . . . ?
N1B Co1 N2B C24B -179(3) . . . . ?
N1B Co1 N2B C20B 2(3) . . . . ?
N1B Co1 N2B Zn1 155(28) . . . . ?
C19B N1B C15B C16B -3(5) . . . . ?
Co1 N1B C15B C16B -180(3) . . . . ?
Zn1 N1B C15B C16B 179(3) . . . . ?
N1B C15B C16B C17B 1(4) . . . . ?
C15B C16B C17B C18B 3(4) . . . . ?
C16B C17B C18B C19B -6(4) . . . . ?
C15B N1B C19B C18B 0(5) . . . . ?
Co1 N1B C19B C18B 178(2) . . . . ?
Zn1 N1B C19B C18B 179(2) . . . . ?
C15B N1B C19B C20B -179(3) . . . . ?
Co1 N1B C19B C20B -1(4) . . . . ?
Zn1 N1B C19B C20B 0(4) . . . . ?
C17B C18B C19B N1B 4(4) . . . . ?
C17B C18B C19B C20B -178(3) . . . . ?
C24B N2B C20B C21B -2(4) . . . . ?
Co1 N2B C20B C21B 177(2) . . . . ?
Zn1 N2B C20B C21B 176(2) . . . . ?
C24B N2B C20B C19B 178(3) . . . . ?
Co1 N2B C20B C19B -3(4) . . . . ?
Zn1 N2B C20B C19B -4(3) . . . . ?
N1B C19B C20B N2B 3(4) . . . . ?
C18B C19B C20B N2B -176(3) . . . . ?
N1B C19B C20B C21B -177(3) . . . . ?
C18B C19B C20B C21B 5(4) . . . . ?
N2B C20B C21B C22B 0(4) . . . . ?
C19B C20B C21B C22B 180(3) . . . . ?
C20B C21B C22B C23B -1(4) . . . . ?
C21B C22B C23B C24B 4(4) . . . . ?
C20B N2B C24B C23B 6(4) . . . . ?
Co1 N2B C24B C23B -173(3) . . . . ?
Zn1 N2B C24B C23B -172(2) . . . . ?
C22B C23B C24B N2B -7(4) . . . . ?
